data_4023037
loop_
_publ_author_name
'Bryson W. Katona'
'Nigam P. Rath'
'Shrikant Anant'
'William F. Stenson'
'Douglas F. Covey'

_publ_section_title
;
 Enantiomeric Deoxycholic Acid: Total Synthesis, Characterization,
 and Preliminary Toxicity toward Colon Cancer Cell Lines
;
_journal_name_full 'Journal of Organic Chemistry'
_journal_page_first 9298
_journal_page_last 9307
_journal_paper_doi 10.1021/jo701559q
_journal_volume 72
_journal_year 2007
_chemical_formula_sum 'C21 H30 O4'
_chemical_formula_weight 346.45
_chemical_name_systematic
; 
 ? 
;
_space_group_IT_number 19
_symmetry_cell_setting orthorhombic
_symmetry_space_group_name_Hall 'P 2ac 2ab'
_symmetry_space_group_name_H-M 'P 21 21 21'
_atom_sites_solution_hydrogens geom
_atom_sites_solution_primary direct
_atom_sites_solution_secondary difmap
_audit_creation_method SHELXL-97
_cell_angle_alpha 90.00
_cell_angle_beta 90.00
_cell_angle_gamma 90.00
_cell_formula_units_Z 4
_cell_length_a 8.3073(4)
_cell_length_b 10.3617(5)
_cell_length_c 20.5313(9)
_cell_measurement_reflns_used 8501
_cell_measurement_temperature 100(2)
_cell_measurement_theta_max 28.25
_cell_measurement_theta_min 2.20
_cell_volume 1767.29(14)
_computing_cell_refinement 'Bruker-Apex II'
_computing_data_collection 'Bruker-Apex II'
_computing_data_reduction Bruker-SMART
_computing_molecular_graphics 'Bruker-SHELXTL (Sheldrick, 2005)'
_computing_publication_material 'Bruker-SHELXTL (Sheldrick, 2005)'
_computing_structure_refinement 'Bruker-SHELXTL (Sheldrick, 2005)'
_computing_structure_solution 'Bruker-SHELXTL (Sheldrick, 2005)'
_diffrn_ambient_temperature 100(2)
_diffrn_measured_fraction_theta_full 1.000
_diffrn_measured_fraction_theta_max 1.000
_diffrn_measurement_device_type 'CCD area detector'
_diffrn_measurement_method 'phi and omega scans'
_diffrn_radiation_monochromator graphite
_diffrn_radiation_source 'fine-focus sealed tube'
_diffrn_radiation_type MoK\a
_diffrn_radiation_wavelength 0.71073
_diffrn_reflns_av_R_equivalents 0.0487
_diffrn_reflns_av_sigmaI/netI 0.0381
_diffrn_reflns_limit_h_max 11
_diffrn_reflns_limit_h_min -11
_diffrn_reflns_limit_k_max 13
_diffrn_reflns_limit_k_min -13
_diffrn_reflns_limit_l_max 27
_diffrn_reflns_limit_l_min -27
_diffrn_reflns_number 32685
_diffrn_reflns_theta_full 28.34
_diffrn_reflns_theta_max 28.34
_diffrn_reflns_theta_min 1.98
_exptl_absorpt_coefficient_mu 0.088
_exptl_absorpt_correction_T_max 0.9808
_exptl_absorpt_correction_T_min 0.9613
_exptl_absorpt_correction_type multi-scan
_exptl_absorpt_process_details 'sadabs v2.10'
_exptl_crystal_colour colourless
_exptl_crystal_density_diffrn 1.302
_exptl_crystal_density_meas ?
_exptl_crystal_density_method 'not measured'
_exptl_crystal_description irregular
_exptl_crystal_F_000 752
_exptl_crystal_size_max 0.45
_exptl_crystal_size_mid 0.44
_exptl_crystal_size_min 0.22
_refine_diff_density_max 0.255
_refine_diff_density_min -0.260
_refine_diff_density_rms 0.046
_refine_ls_abs_structure_details 'Flack H D (1983), Acta Cryst. A39, 876-881'
_refine_ls_abs_structure_Flack -0.3(8)
_refine_ls_extinction_method none
_refine_ls_goodness_of_fit_ref 1.026
_refine_ls_hydrogen_treatment refall
_refine_ls_matrix_type full
_refine_ls_number_parameters 346
_refine_ls_number_reflns 4395
_refine_ls_number_restraints 0
_refine_ls_restrained_S_all 1.026
_refine_ls_R_factor_all 0.0470
_refine_ls_R_factor_gt 0.0400
_refine_ls_shift/su_max 0.001
_refine_ls_shift/su_mean 0.000
_refine_ls_structure_factor_coef Fsqd
_refine_ls_weighting_details 'calc w=1/[\s^2^(Fo^2^)+(0.0536P)^2^+0.0979P] where P=(Fo^2^+2Fc^2^)/3'
_refine_ls_weighting_scheme calc
_refine_ls_wR_factor_gt 0.0882
_refine_ls_wR_factor_ref 0.0920
_reflns_number_gt 3928
_reflns_number_total 4395
_reflns_threshold_expression >2sigma(I)
_cod_data_source_file jo701559q-File003.cif
_cod_data_source_block d15006
_cod_depositor_comments
;
The following automatic conversions were performed:
'_symmetry_cell_setting' value 'Orthorhombic' changed to 'orthorhombic'
according to '/home/saulius/struct/CIF-dictionaries/cif_core.dic'
dictionary named 'cif_core.dic' version 2.4.1 from 2010-06-29.

Automatic conversion script
Id: cif_fix_enum 1527 2010-12-29 10:47:43Z saulius 

The following automatic conversions were performed:

'_exptl_crystal_density_meas' value 'no' was changed to '?' - the
value is perceived as not measured.

Automatic conversion script
Id: cif_fix_values 3008 2015-01-20 13:52:24Z robertas 
;
_cod_database_code 4023037

loop_
_symmetry_equiv_pos_as_xyz
'x, y, z'
'-x+1/2, -y, z+1/2'
'-x, y+1/2, -z+1/2'
'x+1/2, -y+1/2, -z'

loop_
_atom_site_label
_atom_site_type_symbol
_atom_site_fract_x
_atom_site_fract_y
_atom_site_fract_z
_atom_site_U_iso_or_equiv
_atom_site_adp_type
_atom_site_occupancy
_atom_site_symmetry_multiplicity
_atom_site_calc_flag
O3 O 0.76793(13) 0.35418(10) -0.00609(5) 0.0182(2) Uani 1 1 d
O12 O 0.71389(12) 0.16708(9) 0.08570(5) 0.0170(2) Uani 1 1 d
O12' O 0.58532(13) 0.14940(10) 0.18391(5) 0.0209(2) Uani 1 1 d
O17 O 0.94304(13) 0.02668(11) 0.18458(6) 0.0286(3) Uani 1 1 d
C1 C 0.44641(18) 0.56434(15) 0.05992(8) 0.0190(3) Uani 1 1 d
C2 C 0.50340(19) 0.45954(15) 0.01173(8) 0.0194(3) Uani 1 1 d
C3 C 0.68539(16) 0.45631(13) 0.02511(6) 0.0142(3) Uani 1 1 d
C4 C 0.74700(17) 0.58816(13) 0.00043(7) 0.0155(3) Uani 1 1 d
C5 C 0.71168(18) 0.67955(13) 0.05814(7) 0.0153(3) Uani 1 1 d
C6 C 0.86894(19) 0.71250(14) 0.09335(8) 0.0197(3) Uani 1 1 d
C7 C 0.96497(18) 0.58998(15) 0.10726(8) 0.0182(3) Uani 1 1 d
C8 C 0.85878(17) 0.48320(14) 0.13563(7) 0.0143(3) Uani 1 1 d
C9 C 0.69193(16) 0.46740(13) 0.10188(6) 0.0123(3) Uani 1 1 d
C10 C 0.59770(17) 0.59743(14) 0.10114(7) 0.0161(3) Uani 1 1 d
C11 C 0.60012(17) 0.35917(14) 0.13812(7) 0.0147(3) Uani 1 1 d
C12 C 0.68860(17) 0.23061(13) 0.14700(7) 0.0151(3) Uani 1 1 d
C13 C 0.85279(17) 0.25213(13) 0.17847(7) 0.0143(3) Uani 1 1 d
C14 C 0.94414(16) 0.35325(14) 0.13779(7) 0.0139(3) Uani 1 1 d
C15 C 1.11780(18) 0.34310(16) 0.16313(8) 0.0195(3) Uani 1 1 d
C16 C 1.14032(18) 0.19633(15) 0.16805(8) 0.0204(3) Uani 1 1 d
C17 C 0.97270(18) 0.14025(15) 0.17772(7) 0.0181(3) Uani 1 1 d
C18 C 0.8340(2) 0.28732(16) 0.25096(7) 0.0200(3) Uani 1 1 d
C19 C 0.5519(2) 0.65729(16) 0.16581(8) 0.0232(3) Uani 1 1 d
C1' C 0.5740(2) 0.02765(16) 0.15204(9) 0.0289(4) Uani 1 1 d
C2' C 0.6066(2) 0.05908(16) 0.08208(9) 0.0277(4) Uani 1 1 d
H1A H 0.361(2) 0.5334(16) 0.0897(8) 0.020(4) Uiso 1 1 d
H1B H 0.404(2) 0.6373(16) 0.0389(8) 0.016(4) Uiso 1 1 d
H2A H 0.454(2) 0.3777(17) 0.0194(8) 0.020(4) Uiso 1 1 d
H2B H 0.483(2) 0.4848(16) -0.0341(8) 0.018(4) Uiso 1 1 d
H3 H 0.740(2) 0.2870(18) 0.0143(9) 0.025(5) Uiso 1 1 d
H4A H 0.861(2) 0.5853(15) -0.0084(7) 0.014(4) Uiso 1 1 d
H4B H 0.686(2) 0.6106(15) -0.0403(8) 0.015(4) Uiso 1 1 d
H5 H 0.660(2) 0.7592(16) 0.0440(8) 0.017(4) Uiso 1 1 d
H6A H 0.932(3) 0.771(2) 0.0669(10) 0.035(5) Uiso 1 1 d
H6B H 0.849(2) 0.7585(17) 0.1364(9) 0.027(5) Uiso 1 1 d
H7A H 1.055(2) 0.6052(16) 0.1383(8) 0.020(4) Uiso 1 1 d
H7B H 1.017(2) 0.5567(17) 0.0668(9) 0.022(4) Uiso 1 1 d
H8 H 0.8351(18) 0.5084(14) 0.1814(8) 0.012(4) Uiso 1 1 d
H11A H 0.501(2) 0.3404(17) 0.1178(8) 0.021(4) Uiso 1 1 d
H11B H 0.577(2) 0.3909(16) 0.1816(8) 0.017(4) Uiso 1 1 d
H14 H 0.9465(18) 0.3237(15) 0.0932(7) 0.009(4) Uiso 1 1 d
H15A H 1.187(2) 0.3775(17) 0.1321(9) 0.030(5) Uiso 1 1 d
H15B H 1.131(2) 0.3857(15) 0.2054(8) 0.020(4) Uiso 1 1 d
H16A H 1.205(2) 0.1672(16) 0.2019(9) 0.024(4) Uiso 1 1 d
H16B H 1.185(2) 0.1643(19) 0.1278(10) 0.033(5) Uiso 1 1 d
H18A H 0.780(2) 0.2153(17) 0.2742(9) 0.026(4) Uiso 1 1 d
H18B H 0.766(2) 0.3687(17) 0.2577(9) 0.031(5) Uiso 1 1 d
H18C H 0.930(2) 0.3067(17) 0.2723(9) 0.026(5) Uiso 1 1 d
H19A H 0.644(2) 0.6828(18) 0.1945(9) 0.034(5) Uiso 1 1 d
H19B H 0.478(2) 0.5974(18) 0.1901(9) 0.027(4) Uiso 1 1 d
H19C H 0.488(2) 0.7367(19) 0.1585(9) 0.031(5) Uiso 1 1 d
H1'A H 0.471(3) -0.0108(19) 0.1564(9) 0.036(5) Uiso 1 1 d
H1'B H 0.655(2) -0.0343(17) 0.1714(8) 0.024(4) Uiso 1 1 d
H2'A H 0.664(2) -0.006(2) 0.0604(9) 0.037(5) Uiso 1 1 d
H2'B H 0.508(3) 0.089(2) 0.0581(10) 0.040(5) Uiso 1 1 d

loop_
_atom_site_aniso_label
_atom_site_aniso_U_11
_atom_site_aniso_U_22
_atom_site_aniso_U_33
_atom_site_aniso_U_23
_atom_site_aniso_U_13
_atom_site_aniso_U_12
O3 0.0254(5) 0.0137(5) 0.0154(5) -0.0018(4) 0.0016(4) 0.0039(4)
O12 0.0200(5) 0.0130(5) 0.0180(5) -0.0027(4) -0.0030(4) -0.0024(4)
O12' 0.0198(5) 0.0161(5) 0.0267(6) 0.0073(5) 0.0026(4) -0.0054(4)
O17 0.0266(6) 0.0177(6) 0.0415(7) 0.0089(5) -0.0043(5) 0.0025(5)
C1 0.0144(7) 0.0173(7) 0.0253(8) 0.0066(6) 0.0018(6) 0.0027(6)
C2 0.0192(7) 0.0180(7) 0.0210(7) 0.0027(6) -0.0037(6) -0.0005(6)
C3 0.0156(7) 0.0141(7) 0.0130(6) -0.0008(5) -0.0001(5) 0.0017(5)
C4 0.0152(7) 0.0162(7) 0.0150(7) 0.0024(6) 0.0013(5) 0.0017(6)
C5 0.0174(7) 0.0114(6) 0.0171(7) 0.0019(6) 0.0008(6) 0.0018(6)
C6 0.0222(8) 0.0133(7) 0.0235(8) 0.0017(6) -0.0002(6) -0.0058(6)
C7 0.0166(7) 0.0177(7) 0.0203(7) -0.0005(6) -0.0029(6) -0.0051(6)
C8 0.0145(6) 0.0139(6) 0.0144(6) -0.0004(5) 0.0003(5) -0.0017(5)
C9 0.0136(6) 0.0107(6) 0.0125(6) 0.0004(5) 0.0014(5) 0.0010(5)
C10 0.0164(7) 0.0134(7) 0.0187(7) 0.0018(6) 0.0031(6) 0.0019(6)
C11 0.0126(6) 0.0151(7) 0.0164(7) 0.0028(6) 0.0010(6) -0.0006(6)
C12 0.0158(7) 0.0142(6) 0.0155(7) 0.0015(5) 0.0022(6) -0.0028(5)
C13 0.0161(7) 0.0138(7) 0.0131(6) 0.0019(5) -0.0007(5) -0.0017(5)
C14 0.0126(6) 0.0166(7) 0.0123(6) 0.0012(6) -0.0013(5) -0.0018(5)
C15 0.0139(7) 0.0235(8) 0.0211(8) 0.0041(7) -0.0025(6) -0.0018(6)
C16 0.0156(7) 0.0257(8) 0.0200(8) 0.0029(6) -0.0042(6) 0.0041(6)
C17 0.0192(7) 0.0212(8) 0.0139(6) 0.0024(6) -0.0027(6) 0.0020(6)
C18 0.0230(8) 0.0225(8) 0.0145(7) 0.0013(6) -0.0010(6) -0.0018(7)
C19 0.0282(9) 0.0190(8) 0.0224(8) -0.0001(7) 0.0091(7) 0.0061(7)
C1' 0.0238(8) 0.0150(7) 0.0480(11) 0.0046(7) -0.0011(8) -0.0058(7)
C2' 0.0270(9) 0.0172(8) 0.0390(10) -0.0041(7) -0.0058(8) -0.0063(7)

loop_
_atom_type_symbol
_atom_type_description
_atom_type_scat_dispersion_real
_atom_type_scat_dispersion_imag
_atom_type_scat_source
C C 0.0033 0.0016 'International Tables Vol C Tables 4.2.6.8 and 6.1.1.4'
H H 0.0000 0.0000 'International Tables Vol C Tables 4.2.6.8 and 6.1.1.4'
O O 0.0106 0.0060 'International Tables Vol C Tables 4.2.6.8 and 6.1.1.4'

loop_
_geom_angle_atom_site_label_1
_geom_angle_atom_site_label_2
_geom_angle_atom_site_label_3
_geom_angle
C3 O3 H3 105.1(12)
C2' O12 C12 108.22(12)
C12 O12' C1' 108.64(12)
C2 C1 C10 104.85(12)
C2 C1 H1A 112.8(10)
C10 C1 H1A 108.5(10)
C2 C1 H1B 112.8(10)
C10 C1 H1B 112.2(10)
H1A C1 H1B 105.8(14)
C3 C2 C1 101.68(12)
C3 C2 H2A 111.8(11)
C1 C2 H2A 112.8(11)
C3 C2 H2B 110.1(10)
C1 C2 H2B 111.7(10)
H2A C2 H2B 108.6(15)
O3 C3 C2 114.34(12)
O3 C3 C4 110.65(11)
C2 C3 C4 104.36(11)
O3 C3 C9 119.28(11)
C2 C3 C9 102.15(11)
C4 C3 C9 104.56(11)
C3 C4 C5 103.16(11)
C3 C4 H4A 111.1(10)
C5 C4 H4A 110.5(9)
C3 C4 H4B 108.2(9)
C5 C4 H4B 113.7(9)
H4A C4 H4B 110.1(13)
C6 C5 C4 109.67(12)
C6 C5 C10 112.02(12)
C4 C5 C10 102.50(11)
C6 C5 H5 109.0(10)
C4 C5 H5 111.9(9)
C10 C5 H5 111.6(10)
C7 C6 C5 110.41(12)
C7 C6 H6A 110.1(12)
C5 C6 H6A 109.5(12)
C7 C6 H6B 108.2(10)
C5 C6 H6B 112.0(11)
H6A C6 H6B 106.5(16)
C6 C7 C8 111.80(12)
C6 C7 H7A 112.3(10)
C8 C7 H7A 107.6(10)
C6 C7 H7B 111.0(10)
C8 C7 H7B 108.5(10)
H7A C7 H7B 105.2(14)
C14 C8 C7 112.46(12)
C14 C8 C9 109.53(11)
C7 C8 C9 114.81(12)
C14 C8 H8 107.2(9)
C7 C8 H8 106.5(9)
C9 C8 H8 105.8(9)
C11 C9 C8 107.51(11)
C11 C9 C10 112.57(11)
C8 C9 C10 111.12(11)
C11 C9 C3 114.19(11)
C8 C9 C3 118.78(11)
C10 C9 C3 92.05(10)
C19 C10 C5 115.36(12)
C19 C10 C1 111.40(12)
C5 C10 C1 107.78(12)
C19 C10 C9 118.15(12)
C5 C10 C9 99.99(10)
C1 C10 C9 102.76(11)
C12 C11 C9 116.80(11)
C12 C11 H11A 107.1(11)
C9 C11 H11A 111.5(11)
C12 C11 H11B 106.3(9)
C9 C11 H11B 107.2(10)
H11A C11 H11B 107.5(15)
O12' C12 O12 106.52(11)
O12' C12 C13 113.61(11)
O12 C12 C13 107.90(11)
O12' C12 C11 106.78(11)
O12 C12 C11 111.38(11)
C13 C12 C11 110.62(11)
C12 C13 C17 117.87(12)
C12 C13 C14 108.07(11)
C17 C13 C14 100.92(11)
C12 C13 C18 110.69(12)
C17 C13 C18 104.79(12)
C14 C13 C18 114.39(12)
C8 C14 C15 120.50(12)
C8 C14 C13 112.83(11)
C15 C14 C13 103.43(11)
C8 C14 H14 105.2(9)
C15 C14 H14 106.3(9)
C13 C14 H14 108.0(9)
C16 C15 C14 101.79(12)
C16 C15 H15A 110.4(11)
C14 C15 H15A 108.9(12)
C16 C15 H15B 112.0(9)
C14 C15 H15B 111.9(10)
H15A C15 H15B 111.3(15)
C17 C16 C15 105.98(12)
C17 C16 H16A 108.1(10)
C15 C16 H16A 116.2(11)
C17 C16 H16B 109.6(12)
C15 C16 H16B 109.4(11)
H16A C16 H16B 107.6(16)
O17 C17 C16 124.94(14)
O17 C17 C13 127.12(14)
C16 C17 C13 107.94(12)
C13 C18 H18A 109.4(10)
C13 C18 H18B 112.4(10)
H18A C18 H18B 107.6(14)
C13 C18 H18C 114.7(11)
H18A C18 H18C 108.7(15)
H18B C18 H18C 103.6(15)
C10 C19 H19A 115.5(11)
C10 C19 H19B 109.6(10)
H19A C19 H19B 109.8(15)
C10 C19 H19C 110.0(11)
H19A C19 H19C 106.4(15)
H19B C19 H19C 105.0(15)
O12' C1' C2' 103.65(13)
O12' C1' H1'A 113.0(12)
C2' C1' H1'A 110.2(12)
O12' C1' H1'B 109.6(10)
C2' C1' H1'B 113.2(10)
H1'A C1' H1'B 107.3(15)
O12 C2' C1' 103.47(13)
O12 C2' H2'A 105.9(12)
C1' C2' H2'A 112.9(12)
O12 C2' H2'B 107.1(12)
C1' C2' H2'B 112.9(11)
H2'A C2' H2'B 113.6(17)

loop_
_geom_bond_atom_site_label_1
_geom_bond_atom_site_label_2
_geom_bond_distance
O3 C3 1.4143(17)
O3 H3 0.844(19)
O12 C2' 1.4324(18)
O12 C12 1.4357(17)
O12' C12 1.4207(17)
O12' C1' 1.424(2)
O17 C17 1.2105(19)
C1 C2 1.544(2)
C1 C10 1.553(2)
C1 H1A 0.991(18)
C1 H1B 0.939(17)
C2 C3 1.537(2)
C2 H2A 0.954(18)
C2 H2B 0.992(17)
C3 C4 1.5444(19)
C3 C9 1.5814(19)
C4 C5 1.545(2)
C4 H4A 0.968(17)
C4 H4B 1.003(16)
C5 C6 1.531(2)
C5 C10 1.549(2)
C5 H5 0.974(17)
C6 C7 1.526(2)
C6 H6A 0.96(2)
C6 H6B 1.018(19)
C7 C8 1.530(2)
C7 H7A 0.993(18)
C7 H7B 0.999(18)
C8 C14 1.523(2)
C8 C9 1.5581(19)
C8 H8 0.996(16)
C9 C11 1.5470(19)
C9 C10 1.5583(19)
C10 C19 1.514(2)
C11 C12 1.532(2)
C11 H11A 0.947(18)
C11 H11B 0.971(17)
C12 C13 1.526(2)
C13 C17 1.529(2)
C13 C14 1.5399(19)
C13 C18 1.540(2)
C14 C15 1.5372(19)
C14 H14 0.966(15)
C15 C16 1.536(2)
C15 H15A 0.93(2)
C15 H15B 0.979(17)
C16 C17 1.522(2)
C16 H16A 0.931(19)
C16 H16B 0.97(2)
C18 H18A 0.991(18)
C18 H18B 1.026(19)
C18 H18C 0.935(19)
C19 H19A 1.00(2)
C19 H19B 1.005(19)
C19 H19C 0.99(2)
C1' C2' 1.498(3)
C1' H1'A 0.94(2)
C1' H1'B 1.013(18)
C2' H2'A 0.94(2)
C2' H2'B 1.00(2)

loop_
_geom_torsion_atom_site_label_1
_geom_torsion_atom_site_label_2
_geom_torsion_atom_site_label_3
_geom_torsion_atom_site_label_4
_geom_torsion
C10 C1 C2 C3 -6.61(14)
C1 C2 C3 O3 171.31(11)
C1 C2 C3 C4 -67.66(13)
C1 C2 C3 C9 41.03(13)
O3 C3 C4 C5 -153.82(11)
C2 C3 C4 C5 82.72(13)
C9 C3 C4 C5 -24.19(13)
C3 C4 C5 C6 105.72(12)
C3 C4 C5 C10 -13.43(14)
C4 C5 C6 C7 -48.66(16)
C10 C5 C6 C7 64.45(16)
C5 C6 C7 C8 -46.16(17)
C6 C7 C8 C14 169.12(12)
C6 C7 C8 C9 42.99(17)
C14 C8 C9 C11 54.17(14)
C7 C8 C9 C11 -178.20(12)
C14 C8 C9 C10 177.77(11)
C7 C8 C9 C10 -54.60(15)
C14 C8 C9 C3 -77.40(15)
C7 C8 C9 C3 50.23(17)
O3 C3 C9 C11 -68.93(15)
C2 C3 C9 C11 58.23(14)
C4 C3 C9 C11 166.78(11)
O3 C3 C9 C8 59.61(17)
C2 C3 C9 C8 -173.22(12)
C4 C3 C9 C8 -64.68(15)
O3 C3 C9 C10 175.15(12)
C2 C3 C9 C10 -57.69(12)
C4 C3 C9 C10 50.86(11)
C6 C5 C10 C19 57.39(17)
C4 C5 C10 C19 174.88(12)
C6 C5 C10 C1 -177.44(12)
C4 C5 C10 C1 -59.95(14)
C6 C5 C10 C9 -70.46(14)
C4 C5 C10 C9 47.03(13)
C2 C1 C10 C19 -157.91(13)
C2 C1 C10 C5 74.59(14)
C2 C1 C10 C9 -30.45(14)
C11 C9 C10 C19 58.13(17)
C8 C9 C10 C19 -62.52(16)
C3 C9 C10 C19 175.45(13)
C11 C9 C10 C5 -175.89(11)
C8 C9 C10 C5 63.45(13)
C3 C9 C10 C5 -58.57(11)
C11 C9 C10 C1 -64.92(14)
C8 C9 C10 C1 174.42(11)
C3 C9 C10 C1 52.40(12)
C8 C9 C11 C12 -52.02(15)
C10 C9 C11 C12 -174.72(12)
C3 C9 C11 C12 82.03(15)
C1' O12' C12 O12 11.56(15)
C1' O12' C12 C13 -107.10(14)
C1' O12' C12 C11 130.68(12)
C2' O12 C12 O12' 8.93(15)
C2' O12 C12 C13 131.26(12)
C2' O12 C12 C11 -107.14(13)
C9 C11 C12 O12' 177.16(11)
C9 C11 C12 O12 -66.92(15)
C9 C11 C12 C13 53.08(16)
O12' C12 C13 C17 72.95(16)
O12 C12 C13 C17 -44.91(16)
C11 C12 C13 C17 -166.98(12)
O12' C12 C13 C14 -173.60(11)
O12 C12 C13 C14 68.54(14)
C11 C12 C13 C14 -53.53(15)
O12' C12 C13 C18 -47.61(16)
O12 C12 C13 C18 -165.48(11)
C11 C12 C13 C18 72.45(15)
C7 C8 C14 C15 45.65(18)
C9 C8 C14 C15 174.58(12)
C7 C8 C14 C13 168.37(12)
C9 C8 C14 C13 -62.70(15)
C12 C13 C14 C8 61.37(15)
C17 C13 C14 C8 -174.32(11)
C18 C13 C14 C8 -62.42(16)
C12 C13 C14 C15 -166.82(11)
C17 C13 C14 C15 -42.51(14)
C18 C13 C14 C15 69.40(15)
C8 C14 C15 C16 170.08(13)
C13 C14 C15 C16 42.95(14)
C14 C15 C16 C17 -26.16(15)
C15 C16 C17 O17 -178.86(15)
C15 C16 C17 C13 0.03(16)
C12 C13 C17 O17 -37.8(2)
C14 C13 C17 O17 -155.17(16)
C18 C13 C17 O17 85.76(18)
C12 C13 C17 C16 143.33(13)
C14 C13 C17 C16 25.98(15)
C18 C13 C17 C16 -93.10(14)
C12 O12' C1' C2' -26.33(17)
C12 O12 C2' C1' -24.53(16)
O12' C1' C2' O12 30.76(17)

loop_
_cod_related_entry_id
_cod_related_entry_database
_cod_related_entry_code
1 ChemSpider 30658603
